data_1572913
loop_
_publ_author_name
'Limberg, Niklas'
'Rautiainen, J. Mikko'
'Lundell, Jan'
'Riedel, Sebastian'
'Rissanen, Kari'
'Puttreddy, Rakesh'

_publ_section_title
;
 Dichlorine-pyridine <i>N</i>-oxide halogen-bonded complexes.
;
_journal_issue 45
_journal_name_full 'Chemical science'
_journal_page_first 18840
_journal_page_last 18845
_journal_paper_doi 10.1039/d4sc06270a
_journal_volume 15
_journal_year 2024
_chemical_formula_moiety 'Cl, C7 H10 N O2'
_chemical_formula_sum 'C7 H10 Cl N O2'
_chemical_formula_weight 175.61
_space_group_crystal_system triclinic
_space_group_IT_number 2
_space_group_name_Hall '-P 1'
_space_group_name_H-M_alt 'P -1'
_atom_sites_solution_hydrogens geom
_audit_creation_date 2024-09-11
_audit_creation_method
;
Olex2 1.5-alpha
(compiled 2024.02.16 svn.r378c4104 for OlexSys, GUI svn.r6928)
;
_audit_update_record
;
2024-09-13 deposited with the CCDC.	2024-10-21 downloaded from the CCDC.
;
_cell_angle_alpha 82.272(2)
_cell_angle_beta 80.701(2)
_cell_angle_gamma 66.100(2)
_cell_formula_units_Z 4
_cell_length_a 7.7469(4)
_cell_length_b 9.1814(5)
_cell_length_c 13.0548(7)
_cell_measurement_reflns_used 9891
_cell_measurement_temperature 100.00
_cell_measurement_theta_max 28.170
_cell_measurement_theta_min 2.897
_cell_volume 835.32(8)
_computing_cell_refinement 'SAINT V8.40B (?, 2016)'
_computing_data_reduction 'SAINT V8.40B (?, 2016)'
_computing_molecular_graphics 'Olex2 1.5-alpha (Dolomanov et al., 2009)'
_computing_publication_material 'Olex2 1.5-alpha (Dolomanov et al., 2009)'
_computing_structure_refinement 'XL  (Sheldrick, 2008)'
_diffrn_ambient_temperature 100.00
_diffrn_measured_fraction_theta_full 0.996
_diffrn_measured_fraction_theta_max 0.996
_diffrn_measurement_device_type 'Bruker D8 Venture'
_diffrn_measurement_method '\f and \w scans'
_diffrn_radiation_type MoK\a
_diffrn_radiation_wavelength 0.71073
_diffrn_reflns_av_R_equivalents 0.0507
_diffrn_reflns_av_unetI/netI 0.0223
_diffrn_reflns_Laue_measured_fraction_full 0.996
_diffrn_reflns_Laue_measured_fraction_max 0.996
_diffrn_reflns_limit_h_max 9
_diffrn_reflns_limit_h_min -9
_diffrn_reflns_limit_k_max 11
_diffrn_reflns_limit_k_min -11
_diffrn_reflns_limit_l_max 16
_diffrn_reflns_limit_l_min -16
_diffrn_reflns_number 34530
_diffrn_reflns_point_group_measured_fraction_full 0.996
_diffrn_reflns_point_group_measured_fraction_max 0.996
_diffrn_reflns_theta_full 25.242
_diffrn_reflns_theta_max 26.372
_diffrn_reflns_theta_min 2.433
_diffrn_source_current 1.0
_diffrn_source_power 0.05
_diffrn_source_voltage 50.0
_diffrn_standards_number 0
_exptl_absorpt_coefficient_mu 0.407
_exptl_absorpt_correction_T_max 0.7457
_exptl_absorpt_correction_T_min 0.6852
_exptl_absorpt_correction_type multi-scan
_exptl_absorpt_process_details
;
SADABS-2016/2 (Bruker,2016/2) was used for absorption correction.
wR2(int) was 0.0945 before and 0.0626 after correction.
The Ratio of minimum to maximum transmission is 0.9189.
The \l/2 correction factor is Not present.
;
_exptl_crystal_colour 'clear colourless'
_exptl_crystal_colour_lustre clear
_exptl_crystal_colour_primary colourless
_exptl_crystal_density_diffrn 1.396
_exptl_crystal_description block
_exptl_crystal_F_000 368
_exptl_crystal_size_max 0.554
_exptl_crystal_size_mid 0.297
_exptl_crystal_size_min 0.192
_refine_diff_density_max 0.261
_refine_diff_density_min -0.271
_refine_diff_density_rms 0.044
_refine_ls_extinction_method none
_refine_ls_goodness_of_fit_ref 1.046
_refine_ls_hydrogen_treatment constr
_refine_ls_matrix_type full
_refine_ls_number_parameters 205
_refine_ls_number_reflns 3416
_refine_ls_number_restraints 0
_refine_ls_restrained_S_all 1.046
_refine_ls_R_factor_all 0.0359
_refine_ls_R_factor_gt 0.0269
_refine_ls_shift/su_max 0.001
_refine_ls_shift/su_mean 0.000
_refine_ls_structure_factor_coef Fsqd
_refine_ls_weighting_details 'w=1/[\s^2^(Fo^2^)+(0.0205P)^2^+0.5244P] where P=(Fo^2^+2Fc^2^)/3'
_refine_ls_weighting_scheme calc
_refine_ls_wR_factor_gt 0.0610
_refine_ls_wR_factor_ref 0.0665
_reflns_Friedel_coverage 0.000
_reflns_number_gt 2926
_reflns_number_total 3416
_reflns_threshold_expression 'I > 2\s(I)'
_cod_data_source_file d4sc06270a3.cif
_cod_data_source_block OGH_D49_33
_cod_depositor_comments 'Adding full bibliography for 1572907--1572916.cif.'
_cod_database_code 1572913
_shelx_shelxl_version_number 2019/1
_shelx_space_group_comment
;
The symmetry employed for this shelxl refinement is uniquely defined
by the following loop, which should always be used as a source of
symmetry information in preference to the above space-group names.
They are only intended as comments.
;
_shelx_estimated_absorpt_t_max 0.926
_shelx_estimated_absorpt_t_min 0.806
_olex2_refinement_description
;
1.a Aromatic/amide H refined with riding coordinates:
 C9(H9), C2(H2), C4(H4), C5(H5), C11(H11), C12(H12)
1.b Idealised Me refined as rotating group:
 C14(H14A,H14B,H14C), C6(H6A,H6B,H6C), C13(H13A,H13B,H13C), C7(H7A,H7B,H7C)
1.c Idealised tetrahedral OH refined as rotating group:
 O1(H1), O3(H3)
;
_olex2_submission_special_instructions 'No special instructions were received'

loop_
_space_group_symop_operation_xyz
'x, y, z'
'-x, -y, -z'

loop_
_atom_site_label
_atom_site_type_symbol
_atom_site_fract_x
_atom_site_fract_y
_atom_site_fract_z
_atom_site_U_iso_or_equiv
_atom_site_adp_type
_atom_site_occupancy
_atom_site_site_symmetry_order
_atom_site_calc_flag
_atom_site_refinement_flags_posn
_atom_site_refinement_flags_adp
_atom_site_refinement_flags_occupancy
_atom_site_disorder_assembly
_atom_site_disorder_group
Cl1 Cl -0.41196(5) 0.18903(4) 0.54750(3) 0.02031(9) Uani 1 1 d . . . . .
Cl2 Cl -0.29558(5) 0.67177(4) 0.09376(3) 0.02199(10) Uani 1 1 d . . . . .
O4 O 0.02112(15) -0.08192(12) 0.27025(8) 0.0214(2) Uani 1 1 d . . . . .
O1 O -0.67926(14) 0.26655(14) 0.39823(8) 0.0241(2) Uani 1 1 d . . . . .
H1 H -0.612396 0.243957 0.447269 0.036 Uiso 1 1 calc R U . . .
O2 O -0.24039(15) 0.14685(12) 0.02510(8) 0.0207(2) Uani 1 1 d . . . . .
O3 O 0.02147(16) 0.51524(13) 0.21283(9) 0.0261(2) Uani 1 1 d . . . . .
H3 H -0.067801 0.575499 0.178749 0.039 Uiso 1 1 calc R U . . .
N1 N -0.56258(17) 0.23939(15) 0.30451(9) 0.0185(3) Uani 1 1 d . . . . .
N2 N 0.01735(17) 0.36478(15) 0.23024(9) 0.0194(3) Uani 1 1 d . . . . .
C9 C -0.06430(19) 0.17271(17) 0.33942(11) 0.0167(3) Uani 1 1 d . . . . .
H9 H -0.120480 0.140701 0.403865 0.020 Uiso 1 1 calc R U . . .
C2 C -0.4135(2) 0.33359(17) 0.15597(11) 0.0165(3) Uani 1 1 d . . . . .
H2 H -0.383145 0.416806 0.116809 0.020 Uiso 1 1 calc R U . . .
C10 C 0.0191(2) 0.06561(17) 0.26219(11) 0.0179(3) Uani 1 1 d . . . . .
C1 C -0.52168(19) 0.36104(17) 0.25203(11) 0.0173(3) Uani 1 1 d . . . . .
C4 C -0.3947(2) 0.06240(17) 0.17451(12) 0.0198(3) Uani 1 1 d . . . . .
H4 H -0.351505 -0.040011 0.148778 0.024 Uiso 1 1 calc R U . . .
C3 C -0.34883(19) 0.18451(17) 0.11621(11) 0.0170(3) Uani 1 1 d . . . . .
C8 C -0.06596(19) 0.32530(17) 0.32297(11) 0.0172(3) Uani 1 1 d . . . . .
C5 C -0.5024(2) 0.09322(17) 0.26876(11) 0.0198(3) Uani 1 1 d . . . . .
H5 H -0.535088 0.012046 0.309235 0.024 Uiso 1 1 calc R U . . .
C14 C -0.0594(2) -0.13750(18) 0.36751(12) 0.0232(3) Uani 1 1 d . . . . .
H14A H -0.060050 -0.242216 0.360516 0.035 Uiso 1 1 calc R U . . .
H14B H -0.189933 -0.061272 0.385212 0.035 Uiso 1 1 calc R U . . .
H14C H 0.017209 -0.146697 0.422734 0.035 Uiso 1 1 calc R U . . .
C6 C -0.5934(2) 0.51544(18) 0.30059(12) 0.0223(3) Uani 1 1 d . . . . .
H6A H -0.732700 0.562668 0.307044 0.033 Uiso 1 1 calc R U . . .
H6B H -0.543596 0.588549 0.256939 0.033 Uiso 1 1 calc R U . . .
H6C H -0.551337 0.496895 0.369789 0.033 Uiso 1 1 calc R U . . .
C13 C -0.1524(2) 0.44617(17) 0.40131(12) 0.0215(3) Uani 1 1 d . . . . .
H13A H -0.052578 0.469711 0.424117 0.032 Uiso 1 1 calc R U . . .
H13B H -0.217016 0.404289 0.461316 0.032 Uiso 1 1 calc R U . . .
H13C H -0.244584 0.544231 0.370165 0.032 Uiso 1 1 calc R U . . .
C11 C 0.1044(2) 0.11342(19) 0.16799(11) 0.0215(3) Uani 1 1 d . . . . .
H11 H 0.163242 0.041723 0.114711 0.026 Uiso 1 1 calc R U . . .
C12 C 0.1017(2) 0.26373(19) 0.15400(11) 0.0227(3) Uani 1 1 d . . . . .
H12 H 0.159057 0.297672 0.090659 0.027 Uiso 1 1 calc R U . . .
C7 C -0.2032(2) 0.27333(18) -0.04083(11) 0.0233(3) Uani 1 1 d . . . . .
H7A H -0.124349 0.230437 -0.105083 0.035 Uiso 1 1 calc R U . . .
H7B H -0.136342 0.317101 -0.004134 0.035 Uiso 1 1 calc R U . . .
H7C H -0.323891 0.358112 -0.057918 0.035 Uiso 1 1 calc R U . . .

loop_
_atom_site_aniso_label
_atom_site_aniso_U_11
_atom_site_aniso_U_22
_atom_site_aniso_U_33
_atom_site_aniso_U_23
_atom_site_aniso_U_13
_atom_site_aniso_U_12
Cl1 0.02330(18) 0.02153(18) 0.01697(17) -0.00158(13) 0.00026(13) -0.01061(14)
Cl2 0.0276(2) 0.01937(18) 0.02028(18) -0.00099(13) -0.00023(14) -0.01166(15)
O4 0.0236(5) 0.0185(5) 0.0216(5) -0.0060(4) -0.0008(4) -0.0072(4)
O1 0.0181(5) 0.0354(6) 0.0164(5) -0.0009(4) 0.0019(4) -0.0099(5)
O2 0.0256(5) 0.0183(5) 0.0182(5) -0.0051(4) 0.0020(4) -0.0091(4)
O3 0.0342(6) 0.0254(6) 0.0270(6) 0.0054(5) -0.0093(5) -0.0204(5)
N1 0.0161(6) 0.0234(6) 0.0157(6) -0.0006(5) -0.0009(5) -0.0079(5)
N2 0.0220(6) 0.0217(6) 0.0184(6) 0.0012(5) -0.0045(5) -0.0126(5)
C9 0.0153(7) 0.0202(7) 0.0141(6) -0.0017(5) -0.0024(5) -0.0060(6)
C2 0.0182(7) 0.0165(7) 0.0164(7) -0.0005(5) -0.0036(5) -0.0081(6)
C10 0.0148(7) 0.0194(7) 0.0191(7) -0.0025(5) -0.0050(5) -0.0049(6)
C1 0.0159(7) 0.0193(7) 0.0184(7) -0.0019(5) -0.0053(5) -0.0073(6)
C4 0.0193(7) 0.0150(7) 0.0253(7) -0.0021(6) -0.0051(6) -0.0059(6)
C3 0.0154(7) 0.0188(7) 0.0167(7) -0.0018(5) -0.0043(5) -0.0057(6)
C8 0.0149(7) 0.0204(7) 0.0164(7) -0.0010(5) -0.0042(5) -0.0064(6)
C5 0.0178(7) 0.0179(7) 0.0241(7) 0.0033(6) -0.0061(6) -0.0076(6)
C14 0.0269(8) 0.0184(7) 0.0247(8) 0.0009(6) -0.0048(6) -0.0094(6)
C6 0.0219(7) 0.0233(8) 0.0219(7) -0.0073(6) -0.0001(6) -0.0085(6)
C13 0.0223(7) 0.0193(7) 0.0231(7) -0.0045(6) -0.0014(6) -0.0078(6)
C11 0.0190(7) 0.0288(8) 0.0176(7) -0.0083(6) -0.0001(6) -0.0089(6)
C12 0.0217(7) 0.0352(9) 0.0149(7) -0.0027(6) -0.0013(6) -0.0150(7)
C7 0.0302(8) 0.0241(8) 0.0168(7) -0.0025(6) 0.0017(6) -0.0133(7)

loop_
_atom_type_symbol
_atom_type_description
_atom_type_scat_dispersion_real
_atom_type_scat_dispersion_imag
_atom_type_scat_source
C C 0.0033 0.0016 'International Tables Vol C Tables 4.2.6.8 and 6.1.1.4'
H H 0.0000 0.0000 'International Tables Vol C Tables 4.2.6.8 and 6.1.1.4'
Cl Cl 0.1484 0.1585 'International Tables Vol C Tables 4.2.6.8 and 6.1.1.4'
N N 0.0061 0.0033 'International Tables Vol C Tables 4.2.6.8 and 6.1.1.4'
O O 0.0106 0.0060 'International Tables Vol C Tables 4.2.6.8 and 6.1.1.4'

loop_
_geom_angle_atom_site_label_1
_geom_angle_atom_site_label_2
_geom_angle_atom_site_label_3
_geom_angle
_geom_angle_site_symmetry_1
_geom_angle_site_symmetry_3
_geom_angle_publ_flag
C10 O4 C14 118.00(11) . . ?
N1 O1 H1 109.5 . . ?
C3 O2 C7 117.71(11) . . ?
N2 O3 H3 109.5 . . ?
C1 N1 O1 118.72(12) . . ?
C5 N1 O1 117.50(12) . . ?
C5 N1 C1 123.72(12) . . ?
C8 N2 O3 118.63(12) . . ?
C12 N2 O3 117.66(12) . . ?
C12 N2 C8 123.69(13) . . ?
C10 C9 H9 119.7 . . ?
C8 C9 H9 119.7 . . ?
C8 C9 C10 120.53(13) . . ?
C1 C2 H2 119.8 . . ?
C1 C2 C3 120.43(13) . . ?
C3 C2 H2 119.8 . . ?
O4 C10 C9 124.39(13) . . ?
O4 C10 C11 116.40(13) . . ?
C9 C10 C11 119.20(13) . . ?
N1 C1 C2 117.65(13) . . ?
N1 C1 C6 118.59(13) . . ?
C2 C1 C6 123.76(13) . . ?
C3 C4 H4 120.6 . . ?
C5 C4 H4 120.6 . . ?
C5 C4 C3 118.87(13) . . ?
O2 C3 C2 124.29(13) . . ?
O2 C3 C4 116.30(13) . . ?
C2 C3 C4 119.39(13) . . ?
N2 C8 C9 117.52(13) . . ?
N2 C8 C13 118.81(13) . . ?
C9 C8 C13 123.67(13) . . ?
N1 C5 C4 119.93(13) . . ?
N1 C5 H5 120.0 . . ?
C4 C5 H5 120.0 . . ?
O4 C14 H14A 109.5 . . ?
O4 C14 H14B 109.5 . . ?
O4 C14 H14C 109.5 . . ?
H14A C14 H14B 109.5 . . ?
H14A C14 H14C 109.5 . . ?
H14B C14 H14C 109.5 . . ?
C1 C6 H6A 109.5 . . ?
C1 C6 H6B 109.5 . . ?
C1 C6 H6C 109.5 . . ?
H6A C6 H6B 109.5 . . ?
H6A C6 H6C 109.5 . . ?
H6B C6 H6C 109.5 . . ?
C8 C13 H13A 109.5 . . ?
C8 C13 H13B 109.5 . . ?
C8 C13 H13C 109.5 . . ?
H13A C13 H13B 109.5 . . ?
H13A C13 H13C 109.5 . . ?
H13B C13 H13C 109.5 . . ?
C10 C11 H11 120.4 . . ?
C12 C11 C10 119.11(14) . . ?
C12 C11 H11 120.4 . . ?
N2 C12 C11 119.95(14) . . ?
N2 C12 H12 120.0 . . ?
C11 C12 H12 120.0 . . ?
O2 C7 H7A 109.5 . . ?
O2 C7 H7B 109.5 . . ?
O2 C7 H7C 109.5 . . ?
H7A C7 H7B 109.5 . . ?
H7A C7 H7C 109.5 . . ?
H7B C7 H7C 109.5 . . ?

loop_
_geom_bond_atom_site_label_1
_geom_bond_atom_site_label_2
_geom_bond_distance
_geom_bond_site_symmetry_2
_geom_bond_publ_flag
O4 C10 1.3384(17) . ?
O4 C14 1.4455(18) . ?
O1 H1 0.8400 . ?
O1 N1 1.3850(15) . ?
O2 C3 1.3388(17) . ?
O2 C7 1.4471(17) . ?
O3 H3 0.8400 . ?
O3 N2 1.3820(15) . ?
N1 C1 1.3521(18) . ?
N1 C5 1.3519(19) . ?
N2 C8 1.3537(18) . ?
N2 C12 1.3511(19) . ?
C9 H9 0.9500 . ?
C9 C10 1.394(2) . ?
C9 C8 1.384(2) . ?
C2 H2 0.9500 . ?
C2 C1 1.383(2) . ?
C2 C3 1.395(2) . ?
C10 C11 1.403(2) . ?
C1 C6 1.486(2) . ?
C4 H4 0.9500 . ?
C4 C3 1.403(2) . ?
C4 C5 1.364(2) . ?
C8 C13 1.486(2) . ?
C5 H5 0.9500 . ?
C14 H14A 0.9800 . ?
C14 H14B 0.9800 . ?
C14 H14C 0.9800 . ?
C6 H6A 0.9800 . ?
C6 H6B 0.9800 . ?
C6 H6C 0.9800 . ?
C13 H13A 0.9800 . ?
C13 H13B 0.9800 . ?
C13 H13C 0.9800 . ?
C11 H11 0.9500 . ?
C11 C12 1.359(2) . ?
C12 H12 0.9500 . ?
C7 H7A 0.9800 . ?
C7 H7B 0.9800 . ?
C7 H7C 0.9800 . ?

loop_
_geom_torsion_atom_site_label_1
_geom_torsion_atom_site_label_2
_geom_torsion_atom_site_label_3
_geom_torsion_atom_site_label_4
_geom_torsion
_geom_torsion_site_symmetry_1
_geom_torsion_site_symmetry_2
_geom_torsion_site_symmetry_3
_geom_torsion_site_symmetry_4
_geom_torsion_publ_flag
O4 C10 C11 C12 178.03(13) . . . . ?
O1 N1 C1 C2 -176.52(12) . . . . ?
O1 N1 C1 C6 3.94(18) . . . . ?
O1 N1 C5 C4 176.88(12) . . . . ?
O3 N2 C8 C9 -178.52(12) . . . . ?
O3 N2 C8 C13 1.08(19) . . . . ?
O3 N2 C12 C11 178.88(13) . . . . ?
C9 C10 C11 C12 -0.7(2) . . . . ?
C10 C9 C8 N2 -0.6(2) . . . . ?
C10 C9 C8 C13 179.85(13) . . . . ?
C10 C11 C12 N2 -0.1(2) . . . . ?
C1 N1 C5 C4 -0.3(2) . . . . ?
C1 C2 C3 O2 -178.55(13) . . . . ?
C1 C2 C3 C4 0.1(2) . . . . ?
C3 C2 C1 N1 -0.5(2) . . . . ?
C3 C2 C1 C6 179.00(13) . . . . ?
C3 C4 C5 N1 -0.1(2) . . . . ?
C8 N2 C12 C11 0.6(2) . . . . ?
C8 C9 C10 O4 -177.58(13) . . . . ?
C8 C9 C10 C11 1.1(2) . . . . ?
C5 N1 C1 C2 0.6(2) . . . . ?
C5 N1 C1 C6 -178.92(13) . . . . ?
C5 C4 C3 O2 178.99(13) . . . . ?
C5 C4 C3 C2 0.2(2) . . . . ?
C14 O4 C10 C9 -3.5(2) . . . . ?
C14 O4 C10 C11 177.85(12) . . . . ?
C12 N2 C8 C9 -0.3(2) . . . . ?
C12 N2 C8 C13 179.33(13) . . . . ?
C7 O2 C3 C2 -6.2(2) . . . . ?
C7 O2 C3 C4 175.09(12) . . . . ?
